data_1511569
loop_
_publ_author_name
'Slack, G.A.'
'Garbauskas, M.F.'
'Kasper, J.S.'

_publ_section_title
;
 The incorpotation of vanadium in beta-rhombohedral boron as determined by
 single-crystal diffractometry
;
_journal_name_full 'Journal of Solid State Chemistry'
_journal_page_first 424
_journal_page_last 430
_journal_paper_doi 10.1016/0022-4596(86)90200-8
_journal_volume 63
_journal_year 1986
_chemical_formula_sum 'B52.23 V0.316'
_space_group_IT_number 166
_symmetry_space_group_name_Hall '-R 3 2"'
_symmetry_space_group_name_H-M 'R -3 m :H'
_cell_angle_alpha 90
_cell_angle_beta 90
_cell_angle_gamma 120
_cell_formula_units_Z 6
_cell_length_a 10.949
_cell_length_b 10.949
_cell_length_c 23.84
_cell_volume 2475.060
_citation_journal_id_ASTM JSSCBI
_cod_data_source_file boron4-x_210.cif
_cod_data_source_block B52.23V0.316
_cod_original_cell_volume 2475.061
_cod_database_code 1511569

loop_
_symmetry_equiv_pos_as_xyz
x,y,z
-y,x-y,z
-x+y,-x,z
y,x,-z
-x,-x+y,-z
x-y,-y,-z
-x,-y,-z
y,-x+y,-z
x-y,x,-z
-y,-x,z
x,x-y,z
-x+y,y,z
x+2/3,y+1/3,z+1/3
-y+2/3,x-y+1/3,z+1/3
-x+y+2/3,-x+1/3,z+1/3
y+2/3,x+1/3,-z+1/3
-x+2/3,-x+y+1/3,-z+1/3
x-y+2/3,-y+1/3,-z+1/3
-x+2/3,-y+1/3,-z+1/3
y+2/3,-x+y+1/3,-z+1/3
x-y+2/3,x+1/3,-z+1/3
-y+2/3,-x+1/3,z+1/3
x+2/3,x-y+1/3,z+1/3
-x+y+2/3,y+1/3,z+1/3
x+1/3,y+2/3,z+2/3
-y+1/3,x-y+2/3,z+2/3
-x+y+1/3,-x+2/3,z+2/3
y+1/3,x+2/3,-z+2/3
-x+1/3,-x+y+2/3,-z+2/3
x-y+1/3,-y+2/3,-z+2/3
-x+1/3,-y+2/3,-z+2/3
y+1/3,-x+y+2/3,-z+2/3
x-y+1/3,x+2/3,-z+2/3
-y+1/3,-x+2/3,z+2/3
x+1/3,x-y+2/3,z+2/3
-x+y+1/3,y+2/3,z+2/3

loop_
_atom_site_label
_atom_site_type_symbol
_atom_site_fract_x
_atom_site_fract_y
_atom_site_fract_z
_atom_site_occupancy
_atom_site_U_iso_or_equiv
B14 B 0 0 0.3855 1 0.0
B6 B 0.0866 0.1732 0.0132 1 0.0
B15 B 0 0 0.5 1 0.0
B11 B 0.0565 0.113 0.3268 1 0.0
B2 B 0.319 0.2962 0.1291 1 0.0
B13 B 0.0575 0.115 -0.4462 0.763 0.0
B10 B 0.1021 0.2042 -0.3016 1 0.0
V1 V 0 0 0.1343 0.316 0.0
B12 B 0.0898 0.1796 0.3989 1 0.0
B3 B 0.2612 0.2171 0.4196 1 0.0
B5 B 0.0545 0.109 -0.056 1 0.0
B7 B 0.1101 0.2202 -0.1136 1 0.0
B9 B 0.1292 0.2584 -0.2337 1 0.0
B1 B 0.1746 0.1752 0.1769 1 0.0
B4 B 0.2353 0.2515 0.3469 1 0.0
B8 B 0.1702 0.3404 0.0277 1 0.0
B16 B 0.0539 0.1078 0.1182 0.147 0.0
